data_9014085
loop_
_publ_author_name
'Aminoff, G.'

_publ_section_title
;
 On the structure and chemical composition of Swedenborgite
 _cod_database_code 1011229
;
_journal_name_full 'Kunglia Svenska Vetenskaps Akademiens Handlingar'
_journal_page_first 1
_journal_page_last 13
_journal_volume 11
_journal_year 1933
_chemical_formula_sum 'Na O7 Sb'
_chemical_name_mineral Swedenborgite
_space_group_IT_number 186
_symmetry_space_group_name_Hall 'P 6c -2c'
_symmetry_space_group_name_H-M 'P 63 m c'
_cell_angle_alpha 90
_cell_angle_beta 90
_cell_angle_gamma 120
_cell_length_a 5.42
_cell_length_b 5.42
_cell_length_c 8.8
_cell_formula_units_Z 2
_cell_volume 223.878
_database_code_amcsd 0018096
_exptl_crystal_density_diffrn 3.808
_cod_duplicate_entry 1011229
_cod_original_formula_sum 'O7 Sb Na'
_cod_database_code 9014085

loop_
_space_group_symop_operation_xyz
x,y,z
-x,-x+y,1/2+z
x-y,x,1/2+z
-y,-x,z
-y,x-y,z
x-y,-y,1/2+z
-x,-y,1/2+z
x,x-y,z
-x+y,-x,z
y,x,1/2+z
y,-x+y,1/2+z
-x+y,y,z

loop_
_atom_site_label
_atom_site_fract_x
_atom_site_fract_y
_atom_site_fract_z
O1 0.50000 0.50000 0.00000
O2 0.16667 0.33333 0.25000
O3 0.00000 0.00000 0.00000
Sb1 0.33333 0.66667 0.12500
Na1 0.66667 0.33333 0.25000

loop_
_cod_related_entry_id
_cod_related_entry_database
_cod_related_entry_code
1 AMCSD 0018096
